data_2208794
loop_
_publ_author_name
'Benson, Ronald E.'
'Roy, Tapashi G.'
'Hazari, Saroj K. S.'
'Barua, Kanak K.'
'Tiekink, Edward R. T.'

_publ_section_title
;3,10-<i>C</i>-<i>meso</i>-2,5,5,7,9,12,12,14-Octamethyl-1,8-diaza-4,11-diazoniacyclotetradecane
 bis(thiocyanate)
;
_journal_coeditor_code BI2006
_journal_issue 5
_journal_name_full 'Acta Crystallographica Section E'
_journal_page_first o1968
_journal_page_last o1970
_journal_paper_doi 10.1107/S1600536806013869
_journal_volume 62
_journal_year 2006
_chemical_formula_iupac 'C18 H42 N4 2+ , 2N C S -'
_chemical_formula_moiety 'C18 H42 N4 2+ , 2N C S -'
_chemical_formula_sum 'C20 H42 N6 S2'
_chemical_formula_weight 430.72
_chemical_name_systematic
;
3,10-C-meso-2,5,5,7,9,12,12,14-Octamethyl-1,8-diaza-4,11-diazonia-
cyclotetradecane bis(thiocyanate)
;
_space_group_IT_number 14
_symmetry_cell_setting monoclinic
_symmetry_space_group_name_Hall '-P 2ybc'
_symmetry_space_group_name_H-M 'P 1 21/c 1'
_atom_sites_solution_hydrogens geom
_atom_sites_solution_primary direct
_atom_sites_solution_secondary difmap
_cell_angle_alpha 90
_cell_angle_beta 107.74(2)
_cell_angle_gamma 90
_cell_formula_units_Z 2
_cell_length_a 7.804(4)
_cell_length_b 14.490(5)
_cell_length_c 11.057(6)
_cell_measurement_reflns_used 1066
_cell_measurement_temperature 113(2)
_cell_measurement_theta_max 26.0
_cell_measurement_theta_min 3.0
_cell_volume 1190.9(10)
_computing_cell_refinement CrystalClear
_computing_data_collection 'CrystalClear (Rigaku, 2005)'
_computing_data_reduction CrystalClear
_computing_molecular_graphics 'ORTEPII (Johnson, 1976) and DIAMOND (Crystal Impact, 2006)'
_computing_publication_material SHELXL97
_computing_structure_refinement 'SHELXL97 (Sheldrick, 1997)'
_computing_structure_solution 'PATTY in DIRDIF92 (Beurskens <i>et al.</i>,  1992)'
_diffrn_ambient_temperature 113(2)
_diffrn_measured_fraction_theta_full 0.995
_diffrn_measured_fraction_theta_max 0.995
_diffrn_measurement_device_type 'Rigaku R-AXIS SPIDER'
_diffrn_measurement_method \w
_diffrn_radiation_monochromator graphite
_diffrn_radiation_source 'fine-focus sealed tube'
_diffrn_radiation_type MoK\a
_diffrn_radiation_wavelength 0.71069
_diffrn_reflns_av_R_equivalents 0.027
_diffrn_reflns_av_sigmaI/netI 0.029
_diffrn_reflns_limit_h_max 9
_diffrn_reflns_limit_h_min -9
_diffrn_reflns_limit_k_max 17
_diffrn_reflns_limit_k_min -15
_diffrn_reflns_limit_l_max 13
_diffrn_reflns_limit_l_min -13
_diffrn_reflns_number 6518
_diffrn_reflns_theta_full 26.0
_diffrn_reflns_theta_max 26.0
_diffrn_reflns_theta_min 3.1
_diffrn_standards_decay_% <1
_diffrn_standards_interval_count 0
_diffrn_standards_interval_time 0
_diffrn_standards_number 0
_exptl_absorpt_coefficient_mu 0.241
_exptl_absorpt_correction_T_max 0.956
_exptl_absorpt_correction_T_min 0.882
_exptl_absorpt_correction_type numerical
_exptl_absorpt_process_details '(Katayama, 1986; Paturle & Coppens, 1988)'
_exptl_crystal_colour colourless
_exptl_crystal_density_diffrn 1.201
_exptl_crystal_density_method 'not measured'
_exptl_crystal_description block
_exptl_crystal_F_000 472
_exptl_crystal_size_max 0.52
_exptl_crystal_size_mid 0.31
_exptl_crystal_size_min 0.19
_refine_diff_density_max 0.44
_refine_diff_density_min -0.34
_refine_ls_extinction_method none
_refine_ls_goodness_of_fit_ref 1.11
_refine_ls_hydrogen_treatment mixed
_refine_ls_matrix_type full
_refine_ls_number_parameters 139
_refine_ls_number_reflns 2330
_refine_ls_number_restraints 0
_refine_ls_restrained_S_all 1.11
_refine_ls_R_factor_all 0.050
_refine_ls_R_factor_gt 0.043
_refine_ls_shift/su_max 0.000
_refine_ls_shift/su_mean 0.000
_refine_ls_structure_factor_coef Fsqd
_refine_ls_weighting_details 'calc w = 1/[\s^2^(Fo^2^)+(0.0736P)^2^+0.6204P] where P=(Fo^2^+2Fc^2^)/3'
_refine_ls_weighting_scheme calc
_refine_ls_wR_factor_gt 0.125
_refine_ls_wR_factor_ref 0.131
_reflns_number_gt 1986
_reflns_number_total 2330
_reflns_threshold_expression I>2\s(I)
_cod_data_source_file bi2006.cif
_cod_data_source_block I
_cod_original_cell_volume 1190.8(10)
_cod_original_sg_symbol_H-M 'P 21/c'
_cod_database_code 2208794
_cod_database_fobs_code 2208794

loop_
_symmetry_equiv_pos_as_xyz
'x, y, z'
'-x, y+1/2, -z+1/2'
'-x, -y, -z'
'x, -y-1/2, z-1/2'

loop_
_atom_site_type_symbol
_atom_site_label
_atom_site_fract_x
_atom_site_fract_y
_atom_site_fract_z
_atom_site_U_iso_or_equiv
_atom_site_adp_type
_atom_site_calc_flag
_atom_site_refinement_flags
_atom_site_occupancy
N N1 0.6295(2) 0.37999(11) 0.52403(14) 0.0118(3) Uani d . 1
H H1A 0.536(3) 0.3444(15) 0.521(2) 0.013(5) Uiso d . 1
N N4 0.4574(2) 0.50035(10) 0.29962(14) 0.0113(3) Uani d . 1
H H4A 0.544(3) 0.5308(16) 0.283(2) 0.018(6) Uiso d . 1
H H4B 0.454(3) 0.5171(16) 0.384(2) 0.024(6) Uiso d . 1
C C2 0.6615(2) 0.36994(13) 0.39957(18) 0.0145(4) Uani d . 1
H H2 0.6825 0.3030 0.3869 0.017 Uiso calc R 1
C C2A 0.8277(3) 0.42284(15) 0.39508(19) 0.0200(4) Uani d . 1
H H2A1 0.9323 0.4014 0.4636 0.030 Uiso calc R 1
H H2A2 0.8095 0.4889 0.4057 0.030 Uiso calc R 1
H H2A3 0.8482 0.4123 0.3131 0.030 Uiso calc R 1
C C3 0.4935(2) 0.39932(13) 0.29571(18) 0.0146(4) Uani d . 1
H H3A 0.5074 0.3836 0.2120 0.018 Uiso calc R 1
H H3B 0.3891 0.3645 0.3049 0.018 Uiso calc R 1
C C5 0.2821(2) 0.53507(13) 0.20678(17) 0.0135(4) Uani d . 1
C C5A 0.2975(3) 0.53052(14) 0.07246(18) 0.0198(4) Uani d . 1
H H5A1 0.3977 0.5694 0.0672 0.030 Uiso calc R 1
H H5A2 0.1854 0.5526 0.0118 0.030 Uiso calc R 1
H H5A3 0.3192 0.4666 0.0522 0.030 Uiso calc R 1
C C5B 0.1272(2) 0.47578(14) 0.2191(2) 0.0198(4) Uani d . 1
H H5B1 0.1206 0.4800 0.3061 0.030 Uiso calc R 1
H H5B2 0.1473 0.4114 0.1998 0.030 Uiso calc R 1
H H5B3 0.0141 0.4978 0.1595 0.030 Uiso calc R 1
C C6 0.2625(2) 0.63602(13) 0.24308(17) 0.0143(4) Uani d . 1
H H6A 0.3763 0.6685 0.2489 0.017 Uiso calc R 1
H H6B 0.1668 0.6650 0.1731 0.017 Uiso calc R 1
C C7 0.2181(2) 0.65260(13) 0.36676(17) 0.0140(4) Uani d . 1
H H7 0.1097 0.6149 0.3642 0.017 Uiso calc R 1
C C7A 0.1712(3) 0.75420(14) 0.37637(19) 0.0195(4) Uani d . 1
H H7A1 0.1430 0.7645 0.4558 0.029 Uiso calc R 1
H H7A2 0.0667 0.7705 0.3043 0.029 Uiso calc R 1
H H7A3 0.2740 0.7927 0.3752 0.029 Uiso calc R 1
N N10 0.7083(2) 0.62347(13) 0.23432(19) 0.0271(4) Uani d . 1
C C10 0.7303(2) 0.66913(13) 0.1539(2) 0.0186(4) Uani d . 1
S S10 0.76037(7) 0.73254(3) 0.03778(5) 0.02090(19) Uani d . 1

loop_
_atom_site_aniso_label
_atom_site_aniso_U_11
_atom_site_aniso_U_22
_atom_site_aniso_U_33
_atom_site_aniso_U_12
_atom_site_aniso_U_13
_atom_site_aniso_U_23
N1 0.0100(7) 0.0132(8) 0.0113(8) -0.0004(6) 0.0020(6) -0.0004(6)
N4 0.0119(7) 0.0113(8) 0.0102(8) -0.0016(6) 0.0027(6) -0.0005(6)
C2 0.0165(9) 0.0136(9) 0.0133(9) 0.0032(7) 0.0044(7) -0.0006(7)
C2A 0.0158(9) 0.0272(11) 0.0181(10) 0.0024(8) 0.0068(8) 0.0034(8)
C3 0.0177(9) 0.0114(9) 0.0139(9) -0.0005(7) 0.0033(7) -0.0027(7)
C5 0.0135(8) 0.0139(9) 0.0109(9) 0.0003(7) 0.0004(7) 0.0006(7)
C5A 0.0258(10) 0.0188(10) 0.0114(9) 0.0032(8) 0.0007(8) 0.0004(8)
C5B 0.0139(9) 0.0185(10) 0.0244(11) -0.0028(8) 0.0019(8) -0.0014(8)
C6 0.0150(9) 0.0130(9) 0.0134(9) 0.0023(7) 0.0022(7) 0.0026(7)
C7 0.0127(8) 0.0145(9) 0.0137(9) 0.0010(7) 0.0025(7) -0.0002(7)
C7A 0.0238(10) 0.0158(10) 0.0170(10) 0.0061(8) 0.0035(8) 0.0011(8)
N10 0.0236(9) 0.0250(10) 0.0347(11) -0.0040(8) 0.0120(8) 0.0033(9)
C10 0.0117(8) 0.0160(9) 0.0276(11) -0.0016(7) 0.0055(8) -0.0047(9)
S10 0.0203(3) 0.0198(3) 0.0238(3) 0.00170(19) 0.0085(2) 0.0021(2)

loop_
_atom_type_symbol
_atom_type_description
_atom_type_scat_dispersion_real
_atom_type_scat_dispersion_imag
_atom_type_scat_source
C C 0.0033 0.0016 'International Tables Vol C Tables 4.2.6.8 and 6.1.1.4'
H H 0.0000 0.0000 'International Tables Vol C Tables 4.2.6.8 and 6.1.1.4'
N N 0.0061 0.0033 'International Tables Vol C Tables 4.2.6.8 and 6.1.1.4'
S S 0.1246 0.1234 'International Tables Vol C Tables 4.2.6.8 and 6.1.1.4'

loop_
_geom_angle_atom_site_label_1
_geom_angle_atom_site_label_2
_geom_angle_atom_site_label_3
_geom_angle_site_symmetry_1
_geom_angle_site_symmetry_3
_geom_angle
_geom_angle_publ_flag
C2 N1 C7 . 3_666 113.79(14) y
C2 N1 H1A . . 106.3(14) n
C7 N1 H1A 3_666 . 106.9(14) n
C3 N4 C5 . . 116.28(14) y
C3 N4 H4A . . 109.0(15) n
C5 N4 H4A . . 106.6(15) n
C3 N4 H4B . . 109.4(14) n
C5 N4 H4B . . 106.6(14) n
H4A N4 H4B . . 109(2) n
N1 C2 C2A . . 111.62(16) n
N1 C2 C3 . . 108.95(15) n
C2A C2 C3 . . 112.50(16) n
N1 C2 H2 . . 107.9 n
C2A C2 H2 . . 107.9 n
C3 C2 H2 . . 107.9 n
C2 C2A H2A1 . . 109.5 n
C2 C2A H2A2 . . 109.5 n
H2A1 C2A H2A2 . . 109.5 n
C2 C2A H2A3 . . 109.5 n
H2A1 C2A H2A3 . . 109.5 n
H2A2 C2A H2A3 . . 109.5 n
N4 C3 C2 . . 112.36(15) n
N4 C3 H3A . . 109.1 n
C2 C3 H3A . . 109.1 n
N4 C3 H3B . . 109.1 n
C2 C3 H3B . . 109.1 n
H3A C3 H3B . . 107.9 n
C5B C5 N4 . . 109.10(15) n
C5B C5 C5A . . 111.27(16) n
N4 C5 C5A . . 108.69(15) n
C5B C5 C6 . . 111.62(15) n
N4 C5 C6 . . 106.19(14) n
C5A C5 C6 . . 109.80(15) n
C5 C5A H5A1 . . 109.5 n
C5 C5A H5A2 . . 109.5 n
H5A1 C5A H5A2 . . 109.5 n
C5 C5A H5A3 . . 109.5 n
H5A1 C5A H5A3 . . 109.5 n
H5A2 C5A H5A3 . . 109.5 n
C5 C5B H5B1 . . 109.5 n
C5 C5B H5B2 . . 109.5 n
H5B1 C5B H5B2 . . 109.5 n
C5 C5B H5B3 . . 109.5 n
H5B1 C5B H5B3 . . 109.5 n
H5B2 C5B H5B3 . . 109.5 n
C7 C6 C5 . . 116.81(15) n
C7 C6 H6A . . 108.1 n
C5 C6 H6A . . 108.1 n
C7 C6 H6B . . 108.1 n
C5 C6 H6B . . 108.1 n
H6A C6 H6B . . 107.3 n
N1 C7 C7A 3_666 . 113.44(15) n
N1 C7 C6 3_666 . 109.43(15) n
C7A C7 C6 . . 109.74(15) n
N1 C7 H7 3_666 . 108.0 n
C7A C7 H7 . . 108.0 n
C6 C7 H7 . . 108.0 n
C7 C7A H7A1 . . 109.5 n
C7 C7A H7A2 . . 109.5 n
H7A1 C7A H7A2 . . 109.5 n
C7 C7A H7A3 . . 109.5 n
H7A1 C7A H7A3 . . 109.5 n
H7A2 C7A H7A3 . . 109.5 n
N10 C10 S10 . . 178.97(19) y

loop_
_geom_bond_atom_site_label_1
_geom_bond_atom_site_label_2
_geom_bond_site_symmetry_2
_geom_bond_distance
_geom_bond_publ_flag
N1 C2 . 1.479(2) y
N1 C7 3_666 1.490(2) y
N1 H1A . 0.89(2) n
N4 C3 . 1.494(2) y
N4 C5 . 1.524(2) y
N4 H4A . 0.87(2) n
N4 H4B . 0.98(2) n
C2 C2A . 1.520(3) y
C2 C3 . 1.517(3) y
C2 H2 . 1.000 n
C2A H2A1 . 0.980 n
C2A H2A2 . 0.980 n
C2A H2A3 . 0.980 n
C3 H3A . 0.990 n
C3 H3B . 0.990 n
C5 C5B . 1.523(3) y
C5 C5A . 1.527(3) y
C5 C6 . 1.537(3) y
C5A H5A1 . 0.980 n
C5A H5A2 . 0.980 n
C5A H5A3 . 0.980 n
C5B H5B1 . 0.980 n
C5B H5B2 . 0.980 n
C5B H5B3 . 0.980 n
C6 C7 . 1.529(3) y
C6 H6A . 0.990 n
C6 H6B . 0.990 n
C7 N1 3_666 1.490(2) n
C7 C7A . 1.528(3) y
C7 H7 . 1.000 n
C7A H7A1 . 0.980 n
C7A H7A2 . 0.980 n
C7A H7A3 . 0.980 n
N10 C10 . 1.162(3) y
C10 S10 . 1.653(2) y

loop_
_geom_hbond_atom_site_label_D
_geom_hbond_atom_site_label_H
_geom_hbond_atom_site_label_A
_geom_hbond_site_symmetry_A
_geom_hbond_distance_DH
_geom_hbond_distance_HA
_geom_hbond_distance_DA
_geom_hbond_angle_DHA
_geom_hbond_publ_flag
N4 H4a N10 . 0.87(2) 2.04(2) 2.898(3) 168(2) y
N4 H4b N1 3_666 0.97(2) 2.02(2) 2.842(3) 140.7(19) y
N1 H1a S10 2_645 0.89(2) 2.74(2) 3.609(3) 168.8(18) y
